data_1515714
loop_
_publ_author_name
'Chen, Yuting'
'Wan, Liang'
'Zhang, Daopeng'
'Bian, Yongzhong'
'Jiang, Jianzhuang'

_publ_section_title
;
 Modulation of the spectroscopic property of Bodipy derivates through
 tuning the molecular configuration.
;
_journal_issue 6
_journal_name_full
'Photochemical &amp; photobiological sciences : Official journal of the European Photochemistry Association and the European Society for Photobiology'
_journal_page_first 1030
_journal_page_last 1038
_journal_paper_doi 10.1039/c1pp00001b
_journal_volume 10
_journal_year 2011
_chemical_formula_moiety 'C20 H15 B Cl2 F2 N3 O2'
_chemical_formula_sum 'C20 H15 B Cl2 F2 N3 O2'
_chemical_formula_weight 449.06
_chemical_name_systematic
;
?
;
_space_group_IT_number 2
_symmetry_cell_setting triclinic
_symmetry_space_group_name_Hall '-P 1'
_symmetry_space_group_name_H-M 'P -1'
_atom_sites_solution_hydrogens geom
_atom_sites_solution_primary direct
_atom_sites_solution_secondary difmap
_audit_creation_method SHELXL-97
_cell_angle_alpha 100.343(6)
_cell_angle_beta 97.027(6)
_cell_angle_gamma 111.076(7)
_cell_formula_units_Z 2
_cell_length_a 8.3449(7)
_cell_length_b 11.6005(8)
_cell_length_c 12.0810(8)
_cell_measurement_reflns_used 3751
_cell_measurement_temperature 293(2)
_cell_measurement_theta_max 63.884
_cell_measurement_theta_min 3.123
_cell_volume 1051.05(15)
_computing_cell_refinement 'Bruker SMART (Siemens, 1996)'
_computing_data_collection 'Bruker SMART (Siemens, 1996)'
_computing_data_reduction 'Bruker SAINT (Siemens, 1996)'
_computing_molecular_graphics 'Bruker SHELXTL (Sheldrick, 1997b)'
_computing_publication_material 'Bruker SHELXTL (Sheldrick, 1997b)'
_computing_structure_refinement 'SHELXL-97 (Sheldrick, 1997a)'
_computing_structure_solution 'SHELXS-97 (Sheldrick, 1997a)'
_diffrn_ambient_temperature 293(2)
_diffrn_measured_fraction_theta_full 0.984
_diffrn_measured_fraction_theta_max 0.984
_diffrn_measurement_device_type 'Bruker SMART 1000 CCD area detector'
_diffrn_measurement_method '\f and \w scans'
_diffrn_radiation_monochromator graphite
_diffrn_radiation_source 'fine-focus sealed tube'
_diffrn_radiation_type CuK\a
_diffrn_radiation_wavelength 1.54184
_diffrn_reflns_av_R_equivalents 0.0337
_diffrn_reflns_av_sigmaI/netI 0.0377
_diffrn_reflns_limit_h_max 8
_diffrn_reflns_limit_h_min -9
_diffrn_reflns_limit_k_max 13
_diffrn_reflns_limit_k_min -13
_diffrn_reflns_limit_l_max 13
_diffrn_reflns_limit_l_min -14
_diffrn_reflns_number 10300
_diffrn_reflns_theta_full 63.98
_diffrn_reflns_theta_max 63.98
_diffrn_reflns_theta_min 3.80
_exptl_absorpt_coefficient_mu 3.131
_exptl_absorpt_correction_T_max 0.535
_exptl_absorpt_correction_T_min 0.465
_exptl_absorpt_correction_type multi-scan
_exptl_absorpt_process_details sadabs
_exptl_crystal_colour black-red
_exptl_crystal_density_diffrn 1.419
_exptl_crystal_density_method 'not measured'
_exptl_crystal_description block
_exptl_crystal_F_000 458
_exptl_crystal_size_max 0.26
_exptl_crystal_size_mid 0.23
_exptl_crystal_size_min 0.20
_refine_diff_density_max 0.327
_refine_diff_density_min -0.632
_refine_diff_density_rms 0.128
_refine_ls_extinction_method none
_refine_ls_goodness_of_fit_ref 1.005
_refine_ls_hydrogen_treatment mixed
_refine_ls_matrix_type full
_refine_ls_number_parameters 283
_refine_ls_number_reflns 3431
_refine_ls_number_restraints 0
_refine_ls_restrained_S_all 1.005
_refine_ls_R_factor_all 0.0784
_refine_ls_R_factor_gt 0.0643
_refine_ls_shift/su_max 0.002
_refine_ls_shift/su_mean 0.000
_refine_ls_structure_factor_coef Fsqd
_refine_ls_weighting_details 'calc w=1/[\s^2^(Fo^2^)+(0.1220P)^2^+0.2492P] where P=(Fo^2^+2Fc^2^)/3'
_refine_ls_weighting_scheme calc
_refine_ls_wR_factor_gt 0.1719
_refine_ls_wR_factor_ref 0.1953
_reflns_number_gt 2655
_reflns_number_total 3431
_reflns_threshold_expression >2sigma(I)
_cod_data_source_file c1pp00001b.txt
_cod_data_source_block 3
_cod_original_cell_volume 1051.05(14)
_cod_original_sg_symbol_H-M P-1
_cod_database_code 1515714

loop_
_symmetry_equiv_pos_as_xyz
'x, y, z'
'-x, -y, -z'

loop_
_atom_site_label
_atom_site_type_symbol
_atom_site_fract_x
_atom_site_fract_y
_atom_site_fract_z
_atom_site_U_iso_or_equiv
_atom_site_adp_type
_atom_site_occupancy
_atom_site_symmetry_multiplicity
_atom_site_calc_flag
_atom_site_refinement_flags
F2 F 0.4220(2) 0.07703(18) 0.17306(16) 0.0652(5) Uani 1 1 d .
F1 F 0.2032(3) -0.04903(17) 0.02131(16) 0.0712(6) Uani 1 1 d .
N2 N 0.1251(3) 0.0378(2) 0.1936(2) 0.0495(6) Uani 1 1 d .
C8 C 0.0890(3) 0.2351(2) 0.1944(2) 0.0438(6) Uani 1 1 d .
N1 N 0.2662(3) 0.1754(2) 0.06851(19) 0.0495(6) Uani 1 1 d .
N3 N -0.2352(4) 0.5789(2) 0.3309(2) 0.0592(7) Uani 1 1 d .
C15 C 0.0157(4) 0.5173(3) 0.3538(2) 0.0542(7) Uani 1 1 d .
H15 H 0.0748 0.5903 0.4128 0.065 Uiso 1 1 calc R
C11 C 0.0049(3) 0.3246(2) 0.2340(2) 0.0447(6) Uani 1 1 d .
C10 C 0.1958(3) 0.2621(3) 0.1138(2) 0.0480(6) Uani 1 1 d .
C14 C -0.1516(4) 0.4898(2) 0.2978(2) 0.0482(7) Uani 1 1 d .
C9 C 0.0524(3) 0.1240(2) 0.2328(2) 0.0452(6) Uani 1 1 d .
O2 O -0.1568(4) 0.6706(2) 0.4120(3) 0.0885(8) Uani 1 1 d .
C7 C -0.0551(4) 0.0738(3) 0.3101(2) 0.0521(7) Uani 1 1 d .
C1 C 0.2420(4) 0.3632(3) 0.0562(3) 0.0547(7) Uani 1 1 d .
C16 C 0.0944(4) 0.4341(3) 0.3204(2) 0.0529(7) Uani 1 1 d .
H16 H 0.2086 0.4519 0.3563 0.063 Uiso 1 1 calc R
C13 C -0.2449(4) 0.3810(3) 0.2118(3) 0.0541(7) Uani 1 1 d .
H13 H -0.3587 0.3641 0.1757 0.065 Uiso 1 1 calc R
O1 O -0.3794(4) 0.5581(3) 0.2764(2) 0.0854(8) Uani 1 1 d .
C3 C 0.3496(4) 0.2179(3) -0.0133(2) 0.0568(8) Uani 1 1 d .
C5 C 0.0678(4) -0.0614(3) 0.2418(3) 0.0580(8) Uani 1 1 d .
C12 C -0.1657(4) 0.2983(3) 0.1808(2) 0.0528(7) Uani 1 1 d .
H12 H -0.2270 0.2240 0.1236 0.063 Uiso 1 1 calc R
B B 0.2573(4) 0.0566(3) 0.1120(3) 0.0509(8) Uani 1 1 d .
C19 C 0.2037(5) 0.4801(4) 0.0731(4) 0.0765(10) Uani 1 1 d .
H19A H 0.0805 0.4573 0.0705 0.115 Uiso 1 1 calc R
H19C H 0.2372 0.5227 0.0134 0.115 Uiso 1 1 calc R
H19B H 0.2687 0.5358 0.1465 0.115 Uiso 1 1 calc R
C17 C -0.1664(5) 0.1271(3) 0.3736(3) 0.0643(8) Uani 1 1 d .
H17B H -0.1002 0.2157 0.4092 0.096 Uiso 1 1 calc R
H17C H -0.2018 0.0820 0.4315 0.096 Uiso 1 1 calc R
H17A H -0.2685 0.1177 0.3206 0.096 Uiso 1 1 calc R
C18 C 0.1170(5) -0.1741(3) 0.2167(4) 0.0796(10) Uani 1 1 d .
H18A H 0.0445 -0.2316 0.1459 0.119 Uiso 1 1 calc R
H18C H 0.1003 -0.2168 0.2780 0.119 Uiso 1 1 calc R
H18B H 0.2379 -0.1460 0.2102 0.119 Uiso 1 1 calc R
C2 C 0.3367(4) 0.3336(3) -0.0224(3) 0.0624(8) Uani 1 1 d .
H2 H 0.3839 0.3819 -0.0729 0.075 Uiso 1 1 calc R
C6 C -0.0425(4) -0.0415(3) 0.3140(3) 0.0623(8) Uani 1 1 d .
H6 H -0.0984 -0.0963 0.3575 0.075 Uiso 1 1 calc R
C4 C 0.4410(5) 0.1502(4) -0.0813(3) 0.0726(10) Uani 1 1 d .
H4B H 0.5003 0.1153 -0.0321 0.109 Uiso 1 1 calc R
H4C H 0.5249 0.2091 -0.1132 0.109 Uiso 1 1 calc R
H4A H 0.3565 0.0827 -0.1423 0.109 Uiso 1 1 calc R
Cl Cl 0.50080(17) 0.65804(13) 0.56505(11) 0.1104(5) Uani 1 1 d .
C20 C 0.5860(6) 0.8059(4) 0.5376(4) 0.0852(12) Uani 1 1 d .
Cl1 Cl 0.46730(18) 0.81793(14) 0.41482(12) 0.1155(5) Uani 1 1 d .
H20 H 0.708(8) 0.838(5) 0.539(4) 0.115(17) Uiso 1 1 d .
H20A H 0.570(8) 0.869(5) 0.593(5) 0.15(2) Uiso 1 1 d .

loop_
_atom_site_aniso_label
_atom_site_aniso_U_11
_atom_site_aniso_U_22
_atom_site_aniso_U_33
_atom_site_aniso_U_23
_atom_site_aniso_U_13
_atom_site_aniso_U_12
F2 0.0444(10) 0.0778(11) 0.0745(11) 0.0143(9) 0.0031(8) 0.0299(9)
F1 0.0779(13) 0.0584(10) 0.0651(11) -0.0071(8) 0.0093(9) 0.0249(9)
N2 0.0427(13) 0.0482(12) 0.0544(13) 0.0089(10) 0.0049(10) 0.0172(10)
C8 0.0343(14) 0.0471(14) 0.0415(13) 0.0039(10) -0.0009(11) 0.0119(11)
N1 0.0414(12) 0.0571(13) 0.0462(12) 0.0055(10) 0.0058(10) 0.0192(10)
N3 0.0682(18) 0.0595(15) 0.0605(15) 0.0185(12) 0.0234(13) 0.0318(13)
C15 0.0568(18) 0.0445(14) 0.0520(15) 0.0032(11) 0.0071(13) 0.0144(13)
C11 0.0415(15) 0.0475(14) 0.0428(13) 0.0101(11) 0.0083(11) 0.0155(12)
C10 0.0388(14) 0.0504(14) 0.0503(14) 0.0072(11) 0.0029(12) 0.0167(12)
C14 0.0506(16) 0.0474(14) 0.0497(14) 0.0139(11) 0.0147(12) 0.0201(12)
C9 0.0397(14) 0.0447(13) 0.0454(14) 0.0035(11) 0.0021(11) 0.0153(11)
O2 0.0898(19) 0.0685(15) 0.1007(19) -0.0087(14) 0.0165(16) 0.0381(14)
C7 0.0437(15) 0.0542(15) 0.0518(15) 0.0102(12) 0.0049(12) 0.0146(13)
C1 0.0428(16) 0.0656(17) 0.0599(17) 0.0221(14) 0.0084(13) 0.0232(14)
C16 0.0443(16) 0.0503(15) 0.0555(16) 0.0047(12) -0.0003(13) 0.0159(13)
C13 0.0408(15) 0.0630(17) 0.0555(16) 0.0069(13) 0.0060(12) 0.0215(13)
O1 0.0856(19) 0.1042(19) 0.0851(17) 0.0157(14) 0.0123(15) 0.0635(16)
C3 0.0427(16) 0.076(2) 0.0452(15) 0.0077(13) 0.0063(12) 0.0201(14)
C5 0.0488(17) 0.0546(16) 0.0672(18) 0.0154(13) 0.0022(14) 0.0190(14)
C12 0.0424(16) 0.0543(16) 0.0519(15) -0.0013(12) -0.0004(12) 0.0175(13)
B 0.0468(18) 0.0514(17) 0.0502(17) 0.0036(13) 0.0051(14) 0.0198(14)
C19 0.075(2) 0.084(2) 0.099(3) 0.053(2) 0.035(2) 0.0444(19)
C17 0.062(2) 0.0662(19) 0.0633(18) 0.0130(15) 0.0221(15) 0.0217(16)
C18 0.075(2) 0.066(2) 0.106(3) 0.0263(19) 0.016(2) 0.0349(19)
C2 0.0511(18) 0.083(2) 0.0584(17) 0.0270(15) 0.0138(14) 0.0266(16)
C6 0.0545(18) 0.0594(17) 0.073(2) 0.0254(15) 0.0143(16) 0.0179(15)
C4 0.060(2) 0.095(2) 0.0620(19) 0.0058(17) 0.0150(16) 0.0343(19)
Cl 0.0963(9) 0.1182(9) 0.1098(9) 0.0560(7) 0.0237(7) 0.0195(7)
C20 0.065(3) 0.088(3) 0.085(3) 0.009(2) 0.000(2) 0.020(2)
Cl1 0.1072(10) 0.1298(10) 0.1100(9) 0.0477(8) 0.0034(7) 0.0439(8)

loop_
_atom_type_symbol
_atom_type_description
_atom_type_scat_dispersion_real
_atom_type_scat_dispersion_imag
_atom_type_scat_source
C C 0.0181 0.0091 'International Tables Vol C Tables 4.2.6.8 and 6.1.1.4'
H H 0.0000 0.0000 'International Tables Vol C Tables 4.2.6.8 and 6.1.1.4'
B B 0.0090 0.0039 'International Tables Vol C Tables 4.2.6.8 and 6.1.1.4'
N N 0.0311 0.0180 'International Tables Vol C Tables 4.2.6.8 and 6.1.1.4'
F F 0.0727 0.0534 'International Tables Vol C Tables 4.2.6.8 and 6.1.1.4'
O O 0.0492 0.0322 'International Tables Vol C Tables 4.2.6.8 and 6.1.1.4'
Cl Cl 0.3639 0.7018 'International Tables Vol C Tables 4.2.6.8 and 6.1.1.4'

loop_
_geom_angle_atom_site_label_1
_geom_angle_atom_site_label_2
_geom_angle_atom_site_label_3
_geom_angle
C5 N2 C9 108.7(2)
C5 N2 B 125.9(3)
C9 N2 B 125.3(2)
C9 C8 C10 121.6(2)
C9 C8 C11 119.8(2)
C10 C8 C11 118.6(2)
C3 N1 C10 108.2(2)
C3 N1 B 126.8(2)
C10 N1 B 124.9(2)
O1 N3 O2 122.9(3)
O1 N3 C14 118.7(3)
O2 N3 C14 118.4(3)
C14 C15 C16 118.4(2)
C14 C15 H15 120.8
C16 C15 H15 120.8
C16 C11 C12 119.5(3)
C16 C11 C8 121.5(2)
C12 C11 C8 119.0(2)
C8 C10 N1 120.0(2)
C8 C10 C1 131.9(3)
N1 C10 C1 107.9(2)
C15 C14 C13 122.4(3)
C15 C14 N3 118.9(2)
C13 C14 N3 118.7(3)
N2 C9 C8 120.4(2)
N2 C9 C7 107.7(2)
C8 C9 C7 132.0(3)
C6 C7 C9 105.9(3)
C6 C7 C17 124.7(3)
C9 C7 C17 129.4(3)
C2 C1 C10 106.1(3)
C2 C1 C19 124.1(3)
C10 C1 C19 129.8(3)
C15 C16 C11 120.6(3)
C15 C16 H16 119.7
C11 C16 H16 119.7
C12 C13 C14 118.4(3)
C12 C13 H13 120.8
C14 C13 H13 120.8
N1 C3 C2 109.3(3)
N1 C3 C4 123.7(3)
C2 C3 C4 127.0(3)
N2 C5 C6 109.2(3)
N2 C5 C18 123.3(3)
C6 C5 C18 127.5(3)
C13 C12 C11 120.6(2)
C13 C12 H12 119.7
C11 C12 H12 119.7
F1 B F2 109.4(2)
F1 B N1 110.8(2)
F2 B N1 109.7(2)
F1 B N2 110.7(2)
F2 B N2 109.4(2)
N1 B N2 106.9(2)
C1 C19 H19A 109.5
C1 C19 H19C 109.5
H19A C19 H19C 109.5
C1 C19 H19B 109.5
H19A C19 H19B 109.5
H19C C19 H19B 109.5
C7 C17 H17B 109.5
C7 C17 H17C 109.5
H17B C17 H17C 109.5
C7 C17 H17A 109.5
H17B C17 H17A 109.5
H17C C17 H17A 109.5
C5 C18 H18A 109.5
C5 C18 H18C 109.5
H18A C18 H18C 109.5
C5 C18 H18B 109.5
H18A C18 H18B 109.5
H18C C18 H18B 109.5
C1 C2 C3 108.5(3)
C1 C2 H2 125.8
C3 C2 H2 125.8
C7 C6 C5 108.5(3)
C7 C6 H6 125.7
C5 C6 H6 125.7
C3 C4 H4B 109.5
C3 C4 H4C 109.5
H4B C4 H4C 109.5
C3 C4 H4A 109.5
H4B C4 H4A 109.5
H4C C4 H4A 109.5
Cl C20 Cl1 112.8(2)
Cl C20 H20 115(3)
Cl1 C20 H20 112(3)
Cl C20 H20A 112(4)
Cl1 C20 H20A 99(4)
H20 C20 H20A 104(4)

loop_
_geom_bond_atom_site_label_1
_geom_bond_atom_site_label_2
_geom_bond_distance
F2 B 1.395(4)
F1 B 1.380(3)
N2 C5 1.343(4)
N2 C9 1.389(4)
N2 B 1.551(4)
C8 C9 1.391(4)
C8 C10 1.400(4)
C8 C11 1.493(4)
N1 C3 1.342(4)
N1 C10 1.401(4)
N1 B 1.541(4)
N3 O1 1.217(4)
N3 O2 1.220(4)
N3 C14 1.467(4)
C15 C14 1.371(4)
C15 C16 1.381(4)
C15 H15 0.9300
C11 C16 1.382(4)
C11 C12 1.388(4)
C10 C1 1.428(4)
C14 C13 1.380(4)
C9 C7 1.429(4)
C7 C6 1.387(4)
C7 C17 1.500(4)
C1 C2 1.380(4)
C1 C19 1.488(5)
C16 H16 0.9300
C13 C12 1.372(4)
C13 H13 0.9300
C3 C2 1.406(5)
C3 C4 1.492(5)
C5 C6 1.393(5)
C5 C18 1.498(5)
C12 H12 0.9300
C19 H19A 0.9600
C19 H19C 0.9600
C19 H19B 0.9600
C17 H17B 0.9600
C17 H17C 0.9600
C17 H17A 0.9600
C18 H18A 0.9600
C18 H18C 0.9600
C18 H18B 0.9600
C2 H2 0.9300
C6 H6 0.9300
C4 H4B 0.9600
C4 H4C 0.9600
C4 H4A 0.9600
Cl C20 1.715(5)
C20 Cl1 1.737(5)
C20 H20 0.95(6)
C20 H20A 0.96(6)
